data_1521595
loop_
_publ_author_name
'Morozkin, A.V.'
'Viting, L.M.'
'Sviridov, I.A.'
'Tskhadadze, I.A.'

_publ_section_title
;
 Ce Sc Si - and Ce Fe Si-type structures in compounds derived from Gd Ti
 Ge
;
_journal_name_full 'Journal of Alloys Compd.'
_journal_page_first 168
_journal_page_last 175
_journal_volume 297
_journal_year 2000
_chemical_formula_sum 'Gd0.6 Ge Ti Y0.4'
_chemical_name_systematic '(Gd0.6 Y0.4) Ti Ge'
_space_group_IT_number 139
_symmetry_space_group_name_Hall '-I 4 2'
_symmetry_space_group_name_H-M 'I 4/m m m'
_cell_angle_alpha 90
_cell_angle_beta 90
_cell_angle_gamma 90
_cell_formula_units_Z 4
_cell_length_a 4.064
_cell_length_b 4.064
_cell_length_c 15.348
_cell_volume 253.489
_citation_journal_id_ASTM JALCEU
_cod_data_source_file Morozkin_JALCEU_2000_1235.cif
_cod_data_source_block Gd0.6Ge1Ti1Y0.4
_cod_original_formula_sum 'Gd0.6 Ge1 Ti1 Y0.4'
_cod_database_code 1521595

loop_
_symmetry_equiv_pos_as_xyz
x,y,z
-y,x,z
-x,-y,z
y,-x,z
x,-y,-z
y,x,-z
-x,y,-z
-y,-x,-z
-x,-y,-z
y,-x,-z
x,y,-z
-y,x,-z
-x,y,z
-y,-x,z
x,-y,z
y,x,z
x+1/2,y+1/2,z+1/2
-y+1/2,x+1/2,z+1/2
-x+1/2,-y+1/2,z+1/2
y+1/2,-x+1/2,z+1/2
x+1/2,-y+1/2,-z+1/2
y+1/2,x+1/2,-z+1/2
-x+1/2,y+1/2,-z+1/2
-y+1/2,-x+1/2,-z+1/2
-x+1/2,-y+1/2,-z+1/2
y+1/2,-x+1/2,-z+1/2
x+1/2,y+1/2,-z+1/2
-y+1/2,x+1/2,-z+1/2
-x+1/2,y+1/2,z+1/2
-y+1/2,-x+1/2,z+1/2
x+1/2,-y+1/2,z+1/2
y+1/2,x+1/2,z+1/2

loop_
_atom_site_label
_atom_site_type_symbol
_atom_site_fract_x
_atom_site_fract_y
_atom_site_fract_z
_atom_site_occupancy
_atom_site_U_iso_or_equiv
Ti1 Ti 0 0.5 0 1 0.0
Y1 Y 0 0 0.327 0.4 0.0
Gd1 Gd 0 0 0.327 0.6 0.0
Ge1 Ge 0 0 0.128 1 0.0
